data_7246673
loop_
_publ_author_name
'Akiyoshi, Ryohei'
'Saeki, Akinori'
'Ogasawara, Kazuyoshi'
'Yoshikawa, Hirofumi'
'Nakamura, Yuiga'
'Tanaka, Daisuke'

_publ_section_title
;
 Selective synthesis of two-dimensional semiconductive coordination
 polymers with silver--sulfur network
;
_journal_issue 20
_journal_name_full CrystEngComm
_journal_page_first 2990
_journal_page_last 2994
_journal_paper_doi 10.1039/D3CE00106G
_journal_volume 25
_journal_year 2023
_chemical_formula_moiety 'C3 H4 Ag N S2'
_chemical_formula_sum 'C3 H4 Ag N S2'
_chemical_formula_weight 226.06
_space_group_crystal_system monoclinic
_space_group_IT_number 14
_space_group_name_Hall '-P 2ybc'
_space_group_name_H-M_alt 'P 1 21/c 1'
_atom_sites_solution_hydrogens geom
_atom_sites_solution_primary dual
_audit_creation_date 2022-12-03
_audit_creation_method
;
Olex2 1.5
(compiled 2021.10.07 svn.r9718050b for OlexSys, GUI svn.r6410)
;
_audit_update_record
;
2023-01-16 deposited with the CCDC.	2023-04-25 downloaded from the CCDC.
;
_cell_angle_alpha 90
_cell_angle_beta 104.230(3)
_cell_angle_gamma 90
_cell_formula_units_Z 4
_cell_length_a 11.1792(3)
_cell_length_b 6.38330(10)
_cell_length_c 7.9535(2)
_cell_measurement_reflns_used 16892
_cell_measurement_temperature 100
_cell_measurement_theta_max 21.7830
_cell_measurement_theta_min 2.1620
_cell_volume 550.15(2)
_computing_cell_refinement 'CrysAlisPro 1.171.42.58a (Rigaku OD, 2022)'
_computing_data_collection 'CrysAlisPro 1.171.42.58a (Rigaku OD, 2022)'
_computing_data_reduction 'CrysAlisPro 1.171.42.58a (Rigaku OD, 2022)'
_computing_molecular_graphics 'Olex2 1.5 (Dolomanov et al., 2009)'
_computing_publication_material 'Olex2 1.5 (Dolomanov et al., 2009)'
_computing_structure_refinement 'SHELXL 2017/1 (Sheldrick, 2015)'
_computing_structure_solution 'SHELXT  (Sheldrick, 2015)'
_diffrn_ambient_temperature 100
_diffrn_detector 'Hybrid Pixel Array Detector'
_diffrn_detector_area_resol_mean 5.8140
_diffrn_measured_fraction_theta_full 0.999
_diffrn_measured_fraction_theta_max 0.999
_diffrn_measurement_details
;
List of Runs (angles in degrees, time in seconds):

  # Type    Start    End  Width  t~exp~   \w     \q     \k     \f   Frames
#--------------------------------------------------------------------------
  1  \w      0.00 180.00   0.50    4.00    --    0.00  45.00   0.00  360
  2  \w      0.00 180.00   0.50    4.00    --    0.00  45.00 -90.00  360
  3  \w      0.00 180.00   0.50    4.00    --    0.00  45.00-180.00  360
  4  \w      0.00 180.00   0.50    4.00    --    0.00  45.00-270.00  360
;
_diffrn_measurement_device 'abstract diffractometer'
_diffrn_measurement_device_type 'esperanto-CrysAlisPro-abstract goniometer imported esperanto images'
_diffrn_measurement_method '\w scans'
_diffrn_orient_matrix_type 'CrysAlisPro convention (1999,Acta A55,543-557)'
_diffrn_orient_matrix_UB_11 -0.0239808000
_diffrn_orient_matrix_UB_12 -0.0398056000
_diffrn_orient_matrix_UB_13 0.0170632000
_diffrn_orient_matrix_UB_21 0.0293817000
_diffrn_orient_matrix_UB_22 -0.0236293000
_diffrn_orient_matrix_UB_23 0.0379032000
_diffrn_orient_matrix_UB_31 -0.0057135000
_diffrn_orient_matrix_UB_32 0.0457985000
_diffrn_orient_matrix_UB_33 0.0343134000
_diffrn_radiation_monochromator synchrotron
_diffrn_radiation_probe x-ray
_diffrn_radiation_type synchrotron
_diffrn_radiation_wavelength 0.4156
_diffrn_reflns_av_unetI/netI 0.0079
_diffrn_reflns_Laue_measured_fraction_full 0.999
_diffrn_reflns_Laue_measured_fraction_max 0.999
_diffrn_reflns_limit_h_max 13
_diffrn_reflns_limit_h_min -13
_diffrn_reflns_limit_k_max 7
_diffrn_reflns_limit_k_min -7
_diffrn_reflns_limit_l_max 9
_diffrn_reflns_limit_l_min -9
_diffrn_reflns_number 13611
_diffrn_reflns_point_group_measured_fraction_full 0.999
_diffrn_reflns_point_group_measured_fraction_max 0.999
_diffrn_reflns_theta_full 14.440
_diffrn_reflns_theta_max 15.049
_diffrn_reflns_theta_min 2.165
_diffrn_source synchrotron
_exptl_absorpt_coefficient_mu 5.015
_exptl_absorpt_correction_T_max 0.02015
_exptl_absorpt_correction_T_min 0.01369
_exptl_absorpt_correction_type sphere
_exptl_absorpt_process_details
;
CrysAlisPro 1.171.42.58a (Rigaku Oxford Diffraction, 2022)
Spherical absorption correction
using equivalent radius and absorption coefficient.
Empirical absorption correction using spherical harmonics,
implemented in SCALE3 ABSPACK scaling algorithm.
;
_exptl_crystal_colour colourless
_exptl_crystal_colour_primary colourless
_exptl_crystal_density_diffrn 2.729
_exptl_crystal_description plate
_exptl_crystal_F_000 432
_exptl_crystal_size_max 0.024
_exptl_crystal_size_mid 0.021
_exptl_crystal_size_min 0.001
_exptl_crystal_size_rad 0.400
_refine_diff_density_max 1.378
_refine_diff_density_min -0.592
_refine_diff_density_rms 0.187
_refine_ls_extinction_method none
_refine_ls_goodness_of_fit_ref 1.101
_refine_ls_hydrogen_treatment constr
_refine_ls_matrix_type full
_refine_ls_number_parameters 65
_refine_ls_number_reflns 13611
_refine_ls_number_restraints 0
_refine_ls_restrained_S_all 1.101
_refine_ls_R_factor_all 0.0495
_refine_ls_R_factor_gt 0.0487
_refine_ls_shift/su_max 0.000
_refine_ls_shift/su_mean 0.000
_refine_ls_structure_factor_coef Fsqd
_refine_ls_weighting_details 'w=1/[\s^2^(Fo^2^)+(0.0940P)^2^+3.0134P] where P=(Fo^2^+2Fc^2^)/3'
_refine_ls_weighting_scheme calc
_refine_ls_wR_factor_gt 0.1439
_refine_ls_wR_factor_ref 0.1451
_reflns_Friedel_coverage 0.000
_reflns_number_gt 13017
_reflns_number_total 13611
_reflns_threshold_expression 'I > 2\s(I)'
_cod_data_source_file d3ce00106g2.cif
_cod_data_source_block kgf-24_2__autored
_cod_depositor_comments 'Adding full bibliography for 7246673--7246674.cif.'
_cod_database_code 7246673
_shelx_shelxl_version_number 2017/1
_chemical_oxdiff_formula 'C H N S Ag'
_shelx_space_group_comment
;
The symmetry employed for this shelxl refinement is uniquely defined
by the following loop, which should always be used as a source of
symmetry information in preference to the above space-group names.
They are only intended as comments.
;
_shelx_estimated_absorpt_t_max 0.995
_shelx_estimated_absorpt_t_min 0.889
_olex2_refinement_description
;
1. Twinned data refinement
 Scales: 0.954(5)
 0.046(5)
2. Fixed Uiso
 At 1.2 times of:
  All C(H,H) groups
3.a Secondary CH2 refined with riding coordinates:
 C2(H2A,H2B), C3(H3A,H3B)
;
_olex2_submission_special_instructions 'No special instructions were received'
_oxdiff_exptl_absorpt_empirical_details
;
Empirical correction (ABSPACK) includes:
- Absorption correction using spherical harmonics
- Frame scaling
- Detector area scaling
;
_oxdiff_exptl_absorpt_empirical_full_max 2.230
_oxdiff_exptl_absorpt_empirical_full_min 0.511

loop_
_space_group_symop_operation_xyz
'x, y, z'
'-x, y+1/2, -z+1/2'
'-x, -y, -z'
'x, -y-1/2, z-1/2'

loop_
_atom_site_label
_atom_site_type_symbol
_atom_site_fract_x
_atom_site_fract_y
_atom_site_fract_z
_atom_site_U_iso_or_equiv
_atom_site_adp_type
_atom_site_occupancy
_atom_site_site_symmetry_order
_atom_site_calc_flag
_atom_site_refinement_flags_posn
_atom_site_refinement_flags_adp
_atom_site_refinement_flags_occupancy
_atom_site_disorder_assembly
_atom_site_disorder_group
Ag1 Ag 0.47358(5) 0.31154(8) 0.58556(7) 0.0345(3) Uani 1 1 d . . . . .
S1 S 0.39470(17) 0.8539(3) 0.5808(2) 0.0315(4) Uani 1 1 d . . . . .
S2 S 0.14970(17) 0.7579(3) 0.6521(2) 0.0324(4) Uani 1 1 d . . . . .
N1 N 0.3013(5) 0.4660(9) 0.6046(7) 0.0300(12) Uani 1 1 d . . . . .
C1 C 0.2887(7) 0.6663(11) 0.6090(9) 0.0300(14) Uani 1 1 d . . . . .
C2 C 0.1162(7) 0.4953(12) 0.7164(9) 0.0338(14) Uani 1 1 d . . . . .
H2A H 0.141239 0.479482 0.844123 0.041 Uiso 1 1 calc R U . . .
H2B H 0.027044 0.463538 0.675558 0.041 Uiso 1 1 calc R U . . .
C3 C 0.1922(7) 0.3525(12) 0.6293(10) 0.0363(16) Uani 1 1 d . . . . .
H3A H 0.218723 0.227098 0.702165 0.044 Uiso 1 1 calc R U . . .
H3B H 0.141213 0.305377 0.515500 0.044 Uiso 1 1 calc R U . . .

loop_
_atom_site_aniso_label
_atom_site_aniso_U_11
_atom_site_aniso_U_22
_atom_site_aniso_U_33
_atom_site_aniso_U_23
_atom_site_aniso_U_13
_atom_site_aniso_U_12
Ag1 0.0375(4) 0.0311(4) 0.0384(4) 0.00354(18) 0.0159(3) 0.00420(19)
S1 0.0371(9) 0.0296(8) 0.0307(9) 0.0005(6) 0.0137(7) -0.0006(7)
S2 0.0356(9) 0.0313(9) 0.0336(10) 0.0015(7) 0.0146(7) 0.0015(7)
N1 0.035(3) 0.030(3) 0.026(3) -0.001(2) 0.010(2) 0.000(2)
C1 0.033(3) 0.035(4) 0.024(3) -0.001(2) 0.010(3) 0.001(3)
C2 0.039(4) 0.032(3) 0.032(3) 0.002(3) 0.013(3) -0.004(3)
C3 0.041(4) 0.032(3) 0.037(4) -0.003(3) 0.012(3) -0.001(3)

loop_
_atom_type_symbol
_atom_type_description
_atom_type_scat_dispersion_real
_atom_type_scat_dispersion_imag
_atom_type_scat_source
C C -0.0010 0.0005 'International Tables Vol C Tables 4.2.6.8 and 6.1.1.4'
H H 0.0000 0.0000 'International Tables Vol C Tables 4.2.6.8 and 6.1.1.4'
Ag Ag -1.0359 2.7891 'International Tables Vol C Tables 4.2.6.8 and 6.1.1.4'
N N -0.0015 0.0010 'International Tables Vol C Tables 4.2.6.8 and 6.1.1.4'
S S 0.0310 0.0413 'International Tables Vol C Tables 4.2.6.8 and 6.1.1.4'

loop_
_geom_angle_atom_site_label_1
_geom_angle_atom_site_label_2
_geom_angle_atom_site_label_3
_geom_angle
_geom_angle_site_symmetry_1
_geom_angle_site_symmetry_3
_geom_angle_publ_flag
S1 Ag1 Ag1 104.62(5) 2_646 3_666 ?
S1 Ag1 Ag1 83.40(5) 3_666 3_666 ?
S1 Ag1 S1 108.52(7) 3_666 2_646 ?
N1 Ag1 Ag1 86.74(15) . 3_666 ?
N1 Ag1 S1 99.31(15) . 2_646 ?
N1 Ag1 S1 151.99(15) . 3_666 ?
Ag1 S1 Ag1 103.40(7) 3_666 2_656 ?
C1 S1 Ag1 91.6(2) . 2_656 ?
C1 S1 Ag1 107.0(2) . 3_666 ?
C1 S2 C2 90.1(3) . . ?
C1 N1 Ag1 123.3(5) . . ?
C1 N1 C3 112.7(6) . . ?
C3 N1 Ag1 123.8(4) . . ?
S1 C1 S2 117.1(4) . . ?
N1 C1 S1 126.8(6) . . ?
N1 C1 S2 116.1(5) . . ?
S2 C2 H2A 110.9 . . ?
S2 C2 H2B 110.9 . . ?
H2A C2 H2B 108.9 . . ?
C3 C2 S2 104.3(5) . . ?
C3 C2 H2A 110.9 . . ?
C3 C2 H2B 110.9 . . ?
N1 C3 C2 109.8(6) . . ?
N1 C3 H3A 109.7 . . ?
N1 C3 H3B 109.7 . . ?
C2 C3 H3A 109.7 . . ?
C2 C3 H3B 109.7 . . ?
H3A C3 H3B 108.2 . . ?

loop_
_geom_bond_atom_site_label_1
_geom_bond_atom_site_label_2
_geom_bond_distance
_geom_bond_site_symmetry_2
_geom_bond_publ_flag
Ag1 Ag1 2.8958(10) 3_666 ?
Ag1 S1 2.4481(18) 3_666 ?
Ag1 S1 2.7131(19) 2_646 ?
Ag1 N1 2.202(6) . ?
S1 C1 1.737(7) . ?
S2 C1 1.771(7) . ?
S2 C2 1.819(8) . ?
N1 C1 1.287(9) . ?
N1 C3 1.473(10) . ?
C2 H2A 0.9900 . ?
C2 H2B 0.9900 . ?
C2 C3 1.525(11) . ?
C3 H3A 0.9900 . ?
C3 H3B 0.9900 . ?

loop_
_geom_torsion_atom_site_label_1
_geom_torsion_atom_site_label_2
_geom_torsion_atom_site_label_3
_geom_torsion_atom_site_label_4
_geom_torsion
_geom_torsion_site_symmetry_1
_geom_torsion_site_symmetry_2
_geom_torsion_site_symmetry_3
_geom_torsion_site_symmetry_4
_geom_torsion_publ_flag
Ag1 S1 C1 S2 97.9(4) 2_656 . . . ?
Ag1 S1 C1 S2 -157.6(3) 3_666 . . . ?
Ag1 S1 C1 N1 23.6(7) 3_666 . . . ?
Ag1 S1 C1 N1 -81.0(7) 2_656 . . . ?
Ag1 N1 C1 S1 6.6(9) . . . . ?
Ag1 N1 C1 S2 -172.3(3) . . . . ?
Ag1 N1 C3 C2 154.4(5) . . . . ?
S2 C2 C3 N1 27.4(7) . . . . ?
C1 S2 C2 C3 -21.8(5) . . . . ?
C1 N1 C3 C2 -20.4(8) . . . . ?
C2 S2 C1 S1 -166.5(5) . . . . ?
C2 S2 C1 N1 12.5(6) . . . . ?
C3 N1 C1 S1 -178.6(6) . . . . ?
C3 N1 C1 S2 2.6(8) . . . . ?

loop_
_twin_individual_id
_twin_individual_mass_fraction_refined
1 0.954(5)
2 0.046(5)
